data_7062970
loop_
_publ_author_name
'Sturner, Michelle A.'
'Thomas, Isla D.'
'Owusu-Koramoah, Joshua E.'
'Reynolds, Todd M.'
'Berry, Steven M.'
'Butcher, Raymond J.'
'Bebout, Deborah C.'

_publ_section_title
;
 Aggregation behavior of group 12 complexes of a tripodal mixed
 NS(thiolato) donor ligand
;
_journal_issue 6
_journal_name_full 'New Journal of Chemistry'
_journal_page_first 2547
_journal_page_last 2557
_journal_paper_doi 10.1039/D3NJ05532A
_journal_volume 48
_journal_year 2024
_chemical_formula_moiety 'C28 H32 Cd2 Cl2 N6 S2, C H4 O'
_chemical_formula_sum 'C29 H36 Cd2 Cl2 N6 O S2'
_chemical_formula_weight 844.46
_chemical_name_systematic
'bis(\m2-2-(bis(2-Pyridylmethyl)amino)ethanethiolato-N,N',N",S)-di-cadmium(ii) chloride methanol solvate'
_space_group_crystal_system monoclinic
_space_group_IT_number 15
_space_group_name_Hall '-C 2yc'
_space_group_name_H-M_alt 'C 1 2/c 1'
_atom_sites_solution_hydrogens geom
_audit_creation_method SHELXL-2018/3
_audit_update_record
;
2023-12-01 deposited with the CCDC.	2024-01-08 downloaded from the CCDC.
;
_cell_angle_alpha 90
_cell_angle_beta 101.6100(10)
_cell_angle_gamma 90
_cell_formula_units_Z 4
_cell_length_a 21.3846(7)
_cell_length_b 9.4379(3)
_cell_length_c 16.6623(5)
_cell_measurement_reflns_used 9882
_cell_measurement_temperature 100(2)
_cell_measurement_theta_max 26.04
_cell_measurement_theta_min 2.37
_cell_volume 3294.08(18)
_computing_cell_refinement 'SAINTPLUS (Bruker AXS, 2004)'
_computing_data_collection 'APEX4 (Bruker AXS, 2018)'
_computing_data_reduction SAINTPLUS
_computing_molecular_graphics 'SHELXLE (Hubschle, 2011)'
_computing_publication_material 'Mercury 2022.2.2 (CCDC, 2022)'
_computing_structure_refinement 'SHELXL-2018/3 (Sheldrick, 2018)'
_computing_structure_solution 'SHELXT 2018/2 (Sheldrick, 2018)'
_diffrn_ambient_temperature 100(2)
_diffrn_measured_fraction_theta_full 1.000
_diffrn_measured_fraction_theta_max 0.997
_diffrn_measurement_device_type 'Bruker D8 Venture Photon 3'
_diffrn_measurement_method '\w and \y'
_diffrn_radiation_monochromator 'multi-layer optics'
_diffrn_radiation_source Imus
_diffrn_radiation_type MoK\a
_diffrn_radiation_wavelength 0.71073
_diffrn_reflns_av_R_equivalents 0.0510
_diffrn_reflns_av_unetI/netI 0.0211
_diffrn_reflns_Laue_measured_fraction_full 1.000
_diffrn_reflns_Laue_measured_fraction_max 0.997
_diffrn_reflns_limit_h_max 26
_diffrn_reflns_limit_h_min -26
_diffrn_reflns_limit_k_max 11
_diffrn_reflns_limit_k_min -11
_diffrn_reflns_limit_l_max 20
_diffrn_reflns_limit_l_min -20
_diffrn_reflns_number 42613
_diffrn_reflns_point_group_measured_fraction_full 1.000
_diffrn_reflns_point_group_measured_fraction_max 0.997
_diffrn_reflns_theta_full 25.242
_diffrn_reflns_theta_max 26.054
_diffrn_reflns_theta_min 2.367
_exptl_absorpt_coefficient_mu 1.613
_exptl_absorpt_correction_T_max 0.7453
_exptl_absorpt_correction_T_min 0.6372
_exptl_absorpt_correction_type multi-scan
_exptl_absorpt_process_details 'SADABS (Sheldrick, 2004)'
_exptl_crystal_colour colourless
_exptl_crystal_density_diffrn 1.703
_exptl_crystal_description prism
_exptl_crystal_F_000 1688
_exptl_crystal_recrystallization_method 'Re-crystallisation from solvent: Methanol/Ethyl acetate'
_exptl_crystal_size_max 0.191
_exptl_crystal_size_mid 0.140
_exptl_crystal_size_min 0.063
_refine_diff_density_max 1.197
_refine_diff_density_min -0.616
_refine_diff_density_rms 0.078
_refine_ls_extinction_method none
_refine_ls_goodness_of_fit_ref 1.128
_refine_ls_hydrogen_treatment constr
_refine_ls_matrix_type full
_refine_ls_number_parameters 200
_refine_ls_number_reflns 3252
_refine_ls_number_restraints 177
_refine_ls_restrained_S_all 1.098
_refine_ls_R_factor_all 0.0309
_refine_ls_R_factor_gt 0.0280
_refine_ls_shift/su_max 0.002
_refine_ls_shift/su_mean 0.000
_refine_ls_structure_factor_coef Fsqd
_refine_ls_weighting_details 'w=1/[\s^2^(Fo^2^)+(0.0193P)^2^+14.0489P] where P=(Fo^2^+2Fc^2^)/3'
_refine_ls_weighting_scheme calc
_refine_ls_wR_factor_gt 0.0647
_refine_ls_wR_factor_ref 0.0662
_reflns_Friedel_coverage 0.000
_reflns_number_gt 3025
_reflns_number_total 3252
_reflns_threshold_expression 'I > 2\s(I)'
_cod_data_source_file d3nj05532a2.cif
_cod_data_source_block mo_dcb281_0m_a
_cod_depositor_comments 'Adding full bibliography for 7062968--7062971.cif.'
_cod_original_sg_symbol_H-M 'C 2/c'
_cod_database_code 7062970
_shelx_space_group_comment
; 
The symmetry employed for this shelxl refinement is uniquely defined 
by the following loop, which should always be used as a source of 
symmetry information in preference to the above space-group names. 
They are only intended as comments. 
;
_shelx_estimated_absorpt_t_min 0.748
_shelx_estimated_absorpt_t_max 0.905

loop_
_space_group_symop_operation_xyz
'x, y, z'
'-x, y, -z+1/2'
'x+1/2, y+1/2, z'
'-x+1/2, y+1/2, -z+1/2'
'-x, -y, -z'
'x, -y, z-1/2'
'-x+1/2, -y+1/2, -z'
'x+1/2, -y+1/2, z-1/2'

loop_
_atom_site_label
_atom_site_type_symbol
_atom_site_fract_x
_atom_site_fract_y
_atom_site_fract_z
_atom_site_U_iso_or_equiv
_atom_site_adp_type
_atom_site_occupancy
_atom_site_site_symmetry_order
_atom_site_calc_flag
_atom_site_refinement_flags_posn
_atom_site_refinement_flags_adp
_atom_site_refinement_flags_occupancy
_atom_site_disorder_assembly
_atom_site_disorder_group
Cd1 Cd 0.66741(2) 0.28013(2) 0.51494(2) 0.02379(8) Uani 1 1 d . . . . .
Cl1 Cl 0.57596(4) 0.15325(8) 0.42258(5) 0.03186(18) Uani 1 1 d . . . . .
S1 S 0.76294(4) 0.11966(9) 0.58700(5) 0.03001(18) Uani 1 1 d . . . . .
N1 N 0.71496(13) 0.4391(3) 0.63063(15) 0.0279(6) Uani 1 1 d . . . . .
N1A N 0.61671(13) 0.5077(3) 0.50371(15) 0.0272(5) Uani 1 1 d . . . . .
N1B N 0.62292(12) 0.2209(3) 0.63300(15) 0.0252(5) Uani 1 1 d . . . . .
C1 C 0.78625(17) 0.2332(4) 0.6785(2) 0.0338(7) Uani 1 1 d . . . . .
H1A H 0.759769 0.206779 0.718560 0.041 Uiso 1 1 calc R U . . .
H1B H 0.831221 0.212082 0.703959 0.041 Uiso 1 1 calc R U . . .
C2 C 0.78007(16) 0.3914(4) 0.6640(2) 0.0326(7) Uani 1 1 d . . . . .
H2A H 0.795918 0.440980 0.716488 0.039 Uiso 1 1 calc R U . . .
H2B H 0.807759 0.419245 0.625606 0.039 Uiso 1 1 calc R U . . .
C1A C 0.56046(16) 0.5341(4) 0.4543(2) 0.0322(7) Uani 1 1 d . . . . .
H1AA H 0.536419 0.456762 0.427632 0.039 Uiso 1 1 calc R U . . .
C1B C 0.59037(15) 0.1002(3) 0.6373(2) 0.0284(6) Uani 1 1 d . . . . .
H1BA H 0.578002 0.045094 0.589001 0.034 Uiso 1 1 calc R U . . .
C2A C 0.53600(18) 0.6690(4) 0.4407(2) 0.0405(8) Uani 1 1 d . . . . .
H2AA H 0.496053 0.684524 0.404859 0.049 Uiso 1 1 calc R U . . .
C2B C 0.57416(16) 0.0531(3) 0.7086(2) 0.0322(7) Uani 1 1 d . . . . .
H2BA H 0.550778 -0.032283 0.709530 0.039 Uiso 1 1 calc R U . . .
C3A C 0.5704(2) 0.7799(4) 0.4798(2) 0.0414(8) Uani 1 1 d . . . . .
H3A H 0.553975 0.873585 0.472211 0.050 Uiso 1 1 calc R U . . .
C3B C 0.59282(17) 0.1332(4) 0.7786(2) 0.0353(7) Uani 1 1 d . . . . .
H3B H 0.582396 0.103535 0.828779 0.042 Uiso 1 1 calc R U . . .
C4A C 0.62888(19) 0.7557(4) 0.5302(2) 0.0379(8) Uani 1 1 d . . . . .
H4A H 0.653676 0.832025 0.556823 0.045 Uiso 1 1 calc R U . . .
C4B C 0.62678(16) 0.2568(3) 0.77515(19) 0.0306(7) Uani 1 1 d . . . . .
H4B H 0.640025 0.313137 0.822809 0.037 Uiso 1 1 calc R U . . .
C5A C 0.65089(16) 0.6160(3) 0.54109(19) 0.0297(7) Uani 1 1 d . . . . .
C5B C 0.64125(14) 0.2975(3) 0.70078(18) 0.0261(6) Uani 1 1 d . . . . .
C6A C 0.71470(17) 0.5809(3) 0.5933(2) 0.0321(7) Uani 1 1 d . . . . .
H6AA H 0.747688 0.584530 0.559366 0.039 Uiso 1 1 calc R U . . .
H6AB H 0.725677 0.652706 0.637214 0.039 Uiso 1 1 calc R U . . .
C6B C 0.67460(16) 0.4373(3) 0.69334(18) 0.0281(7) Uani 1 1 d . . . . .
H6BA H 0.641862 0.512498 0.679987 0.034 Uiso 1 1 calc R U . . .
H6BB H 0.701671 0.460754 0.747191 0.034 Uiso 1 1 calc R U . . .
O1 O 0.5464(3) 0.6643(7) 0.6757(3) 0.0538(14) Uani 0.5 1 d . . P A -1
H1 H 0.518655 0.715333 0.646539 0.081 Uiso 0.5 1 calc . U P B -1
C3 C 0.5228(4) 0.6122(9) 0.7421(5) 0.052(2) Uani 0.5 1 d . . P A -1
H3C H 0.552735 0.634811 0.793134 0.078 Uiso 0.5 1 calc R U P A -1
H3D H 0.517609 0.509228 0.737000 0.078 Uiso 0.5 1 calc R U P A -1
H3E H 0.481332 0.656060 0.742722 0.078 Uiso 0.5 1 calc R U P A -1

loop_
_atom_site_aniso_label
_atom_site_aniso_U_11
_atom_site_aniso_U_22
_atom_site_aniso_U_33
_atom_site_aniso_U_23
_atom_site_aniso_U_13
_atom_site_aniso_U_12
Cd1 0.02896(13) 0.02166(12) 0.02183(12) 0.00092(8) 0.00770(9) 0.00358(9)
Cl1 0.0365(4) 0.0288(4) 0.0300(4) -0.0045(3) 0.0059(3) -0.0007(3)
S1 0.0326(4) 0.0314(4) 0.0279(4) 0.0078(3) 0.0107(3) 0.0076(3)
N1 0.0342(14) 0.0252(13) 0.0259(13) 0.0004(10) 0.0097(11) -0.0012(11)
N1A 0.0342(14) 0.0250(13) 0.0258(13) 0.0032(10) 0.0141(11) 0.0050(11)
N1B 0.0283(13) 0.0218(12) 0.0267(13) 0.0015(10) 0.0082(10) 0.0056(10)
C1 0.0373(18) 0.0369(18) 0.0274(16) 0.0053(14) 0.0072(14) 0.0056(14)
C2 0.0341(17) 0.0350(17) 0.0287(16) -0.0035(13) 0.0063(13) -0.0005(14)
C1A 0.0316(17) 0.0336(17) 0.0337(17) 0.0080(14) 0.0122(13) 0.0041(14)
C1B 0.0320(16) 0.0223(15) 0.0323(16) -0.0003(12) 0.0096(13) 0.0049(13)
C2A 0.043(2) 0.0397(19) 0.0417(19) 0.0134(16) 0.0162(16) 0.0159(16)
C2B 0.0358(18) 0.0222(15) 0.0415(18) 0.0052(13) 0.0153(15) 0.0033(13)
C3A 0.060(2) 0.0276(17) 0.042(2) 0.0091(15) 0.0229(17) 0.0170(16)
C3B 0.0429(19) 0.0340(17) 0.0333(17) 0.0076(14) 0.0182(15) 0.0059(15)
C4A 0.057(2) 0.0253(16) 0.0363(18) 0.0014(14) 0.0199(16) 0.0042(15)
C4B 0.0368(18) 0.0313(17) 0.0252(15) 0.0010(13) 0.0097(13) 0.0060(13)
C5A 0.0435(18) 0.0237(15) 0.0261(15) 0.0031(12) 0.0172(13) 0.0030(13)
C5B 0.0267(15) 0.0280(16) 0.0246(14) 0.0014(12) 0.0073(12) 0.0057(12)
C6A 0.0452(19) 0.0231(15) 0.0305(16) -0.0014(13) 0.0134(14) -0.0052(14)
C6B 0.0383(17) 0.0237(15) 0.0237(15) -0.0026(12) 0.0096(13) 0.0011(13)
O1 0.054(3) 0.060(4) 0.047(3) 0.010(3) 0.009(3) 0.005(3)
C3 0.070(6) 0.056(5) 0.033(4) -0.006(4) 0.017(4) 0.006(4)

loop_
_atom_type_symbol
_atom_type_description
_atom_type_scat_dispersion_real
_atom_type_scat_dispersion_imag
_atom_type_scat_source
C C 0.0033 0.0016 'International Tables Vol C Tables 4.2.6.8 and 6.1.1.4'
H H 0.0000 0.0000 'International Tables Vol C Tables 4.2.6.8 and 6.1.1.4'
Cd Cd -0.8075 1.2024 'International Tables Vol C Tables 4.2.6.8 and 6.1.1.4'
Cl Cl 0.1484 0.1585 'International Tables Vol C Tables 4.2.6.8 and 6.1.1.4'
N N 0.0061 0.0033 'International Tables Vol C Tables 4.2.6.8 and 6.1.1.4'
O O 0.0106 0.0060 'International Tables Vol C Tables 4.2.6.8 and 6.1.1.4'
S S 0.1246 0.1234 'International Tables Vol C Tables 4.2.6.8 and 6.1.1.4'

loop_
_geom_angle_atom_site_label_1
_geom_angle_atom_site_label_2
_geom_angle_atom_site_label_3
_geom_angle
_geom_angle_site_symmetry_1
_geom_angle_site_symmetry_3
_geom_angle_publ_flag
N1A Cd1 N1B 91.43(8) . . ?
N1A Cd1 N1 68.20(9) . . ?
N1B Cd1 N1 71.09(8) . . ?
N1A Cd1 Cl1 95.42(7) . . ?
N1B Cd1 Cl1 90.16(7) . . ?
N1 Cd1 Cl1 154.09(6) . . ?
N1A Cd1 S1 148.13(7) . . ?
N1B Cd1 S1 83.80(6) . . ?
N1 Cd1 S1 80.51(6) . . ?
Cl1 Cd1 S1 116.03(3) . . ?
N1A Cd1 S1 86.21(6) . 7_656 ?
N1B Cd1 S1 165.66(7) . 7_656 ?
N1 Cd1 S1 94.96(6) . 7_656 ?
Cl1 Cd1 S1 104.13(3) . 7_656 ?
S1 Cd1 S1 90.75(2) . 7_656 ?
C1 S1 Cd1 95.65(11) . . ?
C1 S1 Cd1 103.22(11) . 7_656 ?
Cd1 S1 Cd1 89.26(2) . 7_656 ?
C2 N1 C6A 111.2(3) . . ?
C2 N1 C6B 111.9(2) . . ?
C6A N1 C6B 110.7(2) . . ?
C2 N1 Cd1 108.51(18) . . ?
C6A N1 Cd1 104.71(18) . . ?
C6B N1 Cd1 109.47(18) . . ?
C5A N1A C1A 119.0(3) . . ?
C5A N1A Cd1 116.9(2) . . ?
C1A N1A Cd1 123.5(2) . . ?
C5B N1B C1B 118.8(3) . . ?
C5B N1B Cd1 117.9(2) . . ?
C1B N1B Cd1 122.2(2) . . ?
C2 C1 S1 116.1(2) . . ?
C2 C1 H1A 108.3 . . ?
S1 C1 H1A 108.3 . . ?
C2 C1 H1B 108.3 . . ?
S1 C1 H1B 108.3 . . ?
H1A C1 H1B 107.4 . . ?
N1 C2 C1 114.2(3) . . ?
N1 C2 H2A 108.7 . . ?
C1 C2 H2A 108.7 . . ?
N1 C2 H2B 108.7 . . ?
C1 C2 H2B 108.7 . . ?
H2A C2 H2B 107.6 . . ?
N1A C1A C2A 122.6(3) . . ?
N1A C1A H1AA 118.7 . . ?
C2A C1A H1AA 118.7 . . ?
N1B C1B C2B 122.9(3) . . ?
N1B C1B H1BA 118.6 . . ?
C2B C1B H1BA 118.6 . . ?
C3A C2A C1A 118.6(4) . . ?
C3A C2A H2AA 120.7 . . ?
C1A C2A H2AA 120.7 . . ?
C1B C2B C3B 118.2(3) . . ?
C1B C2B H2BA 120.9 . . ?
C3B C2B H2BA 120.9 . . ?
C2A C3A C4A 119.9(3) . . ?
C2A C3A H3A 120.1 . . ?
C4A C3A H3A 120.1 . . ?
C2B C3B C4B 119.5(3) . . ?
C2B C3B H3B 120.2 . . ?
C4B C3B H3B 120.2 . . ?
C3A C4A C5A 118.4(3) . . ?
C3A C4A H4A 120.8 . . ?
C5A C4A H4A 120.8 . . ?
C3B C4B C5B 118.9(3) . . ?
C3B C4B H4B 120.6 . . ?
C5B C4B H4B 120.6 . . ?
N1A C5A C4A 121.5(3) . . ?
N1A C5A C6A 116.7(3) . . ?
C4A C5A C6A 121.8(3) . . ?
N1B C5B C4B 121.7(3) . . ?
N1B C5B C6B 117.8(3) . . ?
C4B C5B C6B 120.4(3) . . ?
N1 C6A C5A 111.8(3) . . ?
N1 C6A H6AA 109.3 . . ?
C5A C6A H6AA 109.3 . . ?
N1 C6A H6AB 109.3 . . ?
C5A C6A H6AB 109.3 . . ?
H6AA C6A H6AB 107.9 . . ?
N1 C6B C5B 114.7(2) . . ?
N1 C6B H6BA 108.6 . . ?
C5B C6B H6BA 108.6 . . ?
N1 C6B H6BB 108.6 . . ?
C5B C6B H6BB 108.6 . . ?
H6BA C6B H6BB 107.6 . . ?
C3 O1 H1 109.5 . . ?
O1 C3 H3C 109.5 . . ?
O1 C3 H3D 109.5 . . ?
H3C C3 H3D 109.5 . . ?
O1 C3 H3E 109.5 . . ?
H3C C3 H3E 109.5 . . ?
H3D C3 H3E 109.5 . . ?

loop_
_geom_bond_atom_site_label_1
_geom_bond_atom_site_label_2
_geom_bond_distance
_geom_bond_site_symmetry_2
_geom_bond_publ_flag
Cd1 N1A 2.396(3) . ?
Cd1 N1B 2.417(2) . ?
Cd1 N1 2.493(3) . ?
Cd1 Cl1 2.5327(8) . ?
Cd1 S1 2.6309(8) . ?
Cd1 S1 2.6490(8) 7_656 ?
S1 C1 1.849(4) . ?
N1 C2 1.462(4) . ?
N1 C6A 1.475(4) . ?
N1 C6B 1.483(4) . ?
N1A C5A 1.336(4) . ?
N1A C1A 1.337(4) . ?
N1B C5B 1.332(4) . ?
N1B C1B 1.344(4) . ?
C1 C2 1.514(5) . ?
C1 H1A 0.9900 . ?
C1 H1B 0.9900 . ?
C2 H2A 0.9900 . ?
C2 H2B 0.9900 . ?
C1A C2A 1.378(5) . ?
C1A H1AA 0.9500 . ?
C1B C2B 1.376(4) . ?
C1B H1BA 0.9500 . ?
C2A C3A 1.367(6) . ?
C2A H2AA 0.9500 . ?
C2B C3B 1.380(5) . ?
C2B H2BA 0.9500 . ?
C3A C4A 1.378(6) . ?
C3A H3A 0.9500 . ?
C3B C4B 1.382(5) . ?
C3B H3B 0.9500 . ?
C4A C5A 1.400(5) . ?
C4A H4A 0.9500 . ?
C4B C5B 1.390(4) . ?
C4B H4B 0.9500 . ?
C5A C6A 1.500(5) . ?
C5B C6B 1.517(4) . ?
C6A H6AA 0.9900 . ?
C6A H6AB 0.9900 . ?
C6B H6BA 0.9900 . ?
C6B H6BB 0.9900 . ?
O1 C3 1.395(9) . ?
O1 H1 0.8400 . ?
C3 H3C 0.9800 . ?
C3 H3D 0.9800 . ?
C3 H3E 0.9800 . ?

loop_
_geom_hbond_atom_site_label_D
_geom_hbond_atom_site_label_H
_geom_hbond_atom_site_label_A
_geom_hbond_distance_DH
_geom_hbond_distance_HA
_geom_hbond_distance_DA
_geom_hbond_angle_DHA
_geom_hbond_site_symmetry_A
_geom_hbond_publ_flag
O1^a^ H1^a^ Cl1 0.84 2.45 3.283(6) 169.2 5_666 yes
C3^a^ H3C^a^ Cl1 0.98 2.91 3.723(9) 141.0 6_566 yes
C2 H2B Cl1 0.99 2.85 3.677(3) 142.0 7_656 yes
C1A H1AA O1^a^ 0.95 2.49 3.381(7) 157.0 5_666 yes
C1B H1BA Cl1 0.95 2.95 3.564(3) 123.8 . yes
C2A H2AA N1B 0.95 2.65 3.530(5) 154.2 5_666 yes
C6B H6BA O1^a^ 0.99 2.48 3.444(7) 163.7 . yes

loop_
_geom_torsion_atom_site_label_1
_geom_torsion_atom_site_label_2
_geom_torsion_atom_site_label_3
_geom_torsion_atom_site_label_4
_geom_torsion
_geom_torsion_site_symmetry_1
_geom_torsion_site_symmetry_2
_geom_torsion_site_symmetry_3
_geom_torsion_site_symmetry_4
_geom_torsion_publ_flag
Cd1 S1 C1 C2 -36.5(3) . . . . ?
Cd1 S1 C1 C2 54.1(3) 7_656 . . . ?
C6A N1 C2 C1 -161.6(3) . . . . ?
C6B N1 C2 C1 74.0(3) . . . . ?
Cd1 N1 C2 C1 -46.9(3) . . . . ?
S1 C1 C2 N1 61.3(3) . . . . ?
C5A N1A C1A C2A -0.4(5) . . . . ?
Cd1 N1A C1A C2A -171.4(2) . . . . ?
C5B N1B C1B C2B 1.0(4) . . . . ?
Cd1 N1B C1B C2B 168.6(2) . . . . ?
N1A C1A C2A C3A -0.6(5) . . . . ?
N1B C1B C2B C3B -0.6(5) . . . . ?
C1A C2A C3A C4A 1.4(5) . . . . ?
C1B C2B C3B C4B 0.0(5) . . . . ?
C2A C3A C4A C5A -1.3(5) . . . . ?
C2B C3B C4B C5B 0.1(5) . . . . ?
C1A N1A C5A C4A 0.5(4) . . . . ?
Cd1 N1A C5A C4A 172.1(2) . . . . ?
C1A N1A C5A C6A -177.8(3) . . . . ?
Cd1 N1A C5A C6A -6.2(3) . . . . ?
C3A C4A C5A N1A 0.3(5) . . . . ?
C3A C4A C5A C6A 178.6(3) . . . . ?
C1B N1B C5B C4B -0.9(4) . . . . ?
Cd1 N1B C5B C4B -169.0(2) . . . . ?
C1B N1B C5B C6B -176.6(3) . . . . ?
Cd1 N1B C5B C6B 15.3(3) . . . . ?
C3B C4B C5B N1B 0.4(5) . . . . ?
C3B C4B C5B C6B 175.9(3) . . . . ?
C2 N1 C6A C5A 165.8(3) . . . . ?
C6B N1 C6A C5A -69.1(3) . . . . ?
Cd1 N1 C6A C5A 48.8(3) . . . . ?
N1A C5A C6A N1 -31.2(4) . . . . ?
C4A C5A C6A N1 150.5(3) . . . . ?
C2 N1 C6B C5B -88.1(3) . . . . ?
C6A N1 C6B C5B 147.2(3) . . . . ?
Cd1 N1 C6B C5B 32.2(3) . . . . ?
N1B C5B C6B N1 -33.3(4) . . . . ?
C4B C5B C6B N1 151.0(3) . . . . ?
